data_1563580
loop_
_publ_author_name
'Du, Xiao-Di'
'Xiao, Hong-Ping'
'Zhou, Xin-Hui'
'Wu, Tao'
'You, Xiao-Zeng'

_publ_section_title
;
 Diversity of coordination modes in the polymers based on
 3,3&#x2032;,4,4&#x2032;-biphenylcarboxylate ligand
;
_journal_issue 6
_journal_name_full 'Journal of Solid State Chemistry'
_journal_page_first 1464
_journal_page_last 1472
_journal_paper_doi 10.1016/j.jssc.2010.04.029
_journal_volume 183
_journal_year 2010
_chemical_formula_moiety 'C40 H34 Mn N4 O12'
_chemical_formula_sum 'C40 H34 Mn N4 O12'
_chemical_formula_weight 817.65
_space_group_IT_number 14
_space_group_name_Hall '-P 2ybc'
_space_group_name_H-M_alt 'P 1 21/c 1'
_symmetry_cell_setting monoclinic
_symmetry_space_group_name_Hall '-P 2ybc'
_symmetry_space_group_name_H-M 'P 1 21/c 1'
_atom_sites_solution_hydrogens geom
_atom_sites_solution_primary direct
_atom_sites_solution_secondary difmap
_audit_creation_method SHELXL-97
_cell_angle_alpha 90.00
_cell_angle_beta 90.830(3)
_cell_angle_gamma 90.00
_cell_formula_units_Z 4
_cell_length_a 19.331(3)
_cell_length_b 9.6655(16)
_cell_length_c 19.137(3)
_cell_measurement_reflns_used 2893
_cell_measurement_temperature 298(2)
_cell_measurement_theta_max 20.59
_cell_measurement_theta_min 2.36
_cell_volume 3575.3(10)
_computing_cell_refinement 'SMART; Bruker, 2000'
_computing_data_collection 'SMART; Bruker, 2000'
_computing_data_reduction 'SAINT; Bruker, 2000'
_computing_molecular_graphics 'SHELXTL; Bruker, 2000'
_computing_publication_material 'SHELXTL; Bruker, 2000'
_computing_structure_refinement 'SHELXTL; Bruker, 2000'
_computing_structure_solution 'SHELXTL; Bruker, 2000'
_diffrn_ambient_temperature 298(2)
_diffrn_measured_fraction_theta_full 0.997
_diffrn_measured_fraction_theta_max 0.997
_diffrn_measurement_device_type 'Bruker smart apex II CCD'
_diffrn_measurement_method 'phi and omega scans'
_diffrn_radiation_monochromator graphite
_diffrn_radiation_source 'fine-focus sealed tube'
_diffrn_radiation_type MoK\a
_diffrn_radiation_wavelength 0.71073
_diffrn_reflns_av_R_equivalents 0.0443
_diffrn_reflns_av_sigmaI/netI 0.0709
_diffrn_reflns_limit_h_max 22
_diffrn_reflns_limit_h_min -23
_diffrn_reflns_limit_k_max 11
_diffrn_reflns_limit_k_min -11
_diffrn_reflns_limit_l_max 23
_diffrn_reflns_limit_l_min -18
_diffrn_reflns_number 17966
_diffrn_reflns_theta_full 25.50
_diffrn_reflns_theta_max 25.50
_diffrn_reflns_theta_min 2.11
_exptl_absorpt_coefficient_mu 0.444
_exptl_absorpt_correction_T_max 0.9912
_exptl_absorpt_correction_T_min 0.9086
_exptl_absorpt_correction_type multi-scan
_exptl_absorpt_process_details '(SADABS; Bruker, 2000)'
_exptl_crystal_colour Yellow
_exptl_crystal_density_diffrn 1.519
_exptl_crystal_density_method 'not measured'
_exptl_crystal_description Block
_exptl_crystal_F_000 1692
_exptl_crystal_size_max 0.22
_exptl_crystal_size_mid 0.15
_exptl_crystal_size_min 0.02
_refine_diff_density_max 0.781
_refine_diff_density_min -0.469
_refine_diff_density_rms 0.077
_refine_ls_extinction_method none
_refine_ls_goodness_of_fit_ref 0.989
_refine_ls_hydrogen_treatment constr
_refine_ls_matrix_type full
_refine_ls_number_parameters 524
_refine_ls_number_reflns 6632
_refine_ls_number_restraints 0
_refine_ls_restrained_S_all 0.989
_refine_ls_R_factor_all 0.0919
_refine_ls_R_factor_gt 0.0584
_refine_ls_shift/su_max 0.000
_refine_ls_shift/su_mean 0.000
_refine_ls_structure_factor_coef Fsqd
_refine_ls_weighting_details 'calc w=1/[\s^2^(Fo^2^)+(0.0947P)^2^+0.0000P] where P=(Fo^2^+2Fc^2^)/3'
_refine_ls_weighting_scheme calc
_refine_ls_wR_factor_gt 0.1664
_refine_ls_wR_factor_ref 0.1787
_reflns_number_gt 4142
_reflns_number_total 6632
_reflns_threshold_expression >2sigma(I)
_cod_data_source_file JSSC-2010-183-1464.cif
_cod_data_source_block 4
_cod_depositor_comments
;
The following automatic conversions were performed:

data item '_exptl_absorpt_correction_type' value 'Multi-scan' was
changed to 'multi-scan' in accordance with the built-in table derived
from the CIF Core dictionary named 'cif_core.dic' version 2.4.5 last
updated on 2014-11-21.

data item '_symmetry_cell_setting' value 'Monoclinic' was changed to
'monoclinic' in accordance with the built-in table derived from the
CIF Core dictionary named 'cif_core.dic' version 2.4.5 last updated
on 2014-11-21.

Automatic conversion script
Id: cif_fix_values 8369 2020-08-20 11:38:08Z andrius 
;
_cod_original_sg_symbol_Hall '-P 2ybc '
_cod_original_sg_symbol_H-M P21/c
_cod_database_code 1563580

loop_
_symmetry_equiv_pos_as_xyz
'x, y, z'
'-x, y+1/2, -z+1/2'
'-x, -y, -z'
'x, -y-1/2, z-1/2'

loop_
_atom_site_label
_atom_site_type_symbol
_atom_site_fract_x
_atom_site_fract_y
_atom_site_fract_z
_atom_site_U_iso_or_equiv
_atom_site_adp_type
_atom_site_occupancy
_atom_site_symmetry_multiplicity
_atom_site_calc_flag
_atom_site_refinement_flags
_atom_site_disorder_assembly
_atom_site_disorder_group
Mn1 Mn 0.25406(3) 0.62096(6) 0.28003(3) 0.0365(2) Uani 1 1 d . . .
O1 O 0.16698(13) 0.4916(3) 0.27603(13) 0.0455(7) Uani 1 1 d . . .
O2 O 0.08281(14) 0.3389(3) 0.28804(14) 0.0529(8) Uani 1 1 d . . .
O3 O 0.04861(16) 0.6124(3) 0.36648(17) 0.0667(9) Uani 1 1 d . . .
H3A H 0.0296 0.7029 0.3525 0.100 Uiso 1 1 d R . .
O4 O 0.03928(17) 0.6444(3) 0.48104(18) 0.0690(9) Uani 1 1 d . . .
O5 O 0.28313(15) -0.0238(3) 0.68302(14) 0.0504(7) Uani 1 1 d . . .
O6 O 0.39606(16) -0.0264(4) 0.67965(16) 0.0780(11) Uani 1 1 d . . .
O7 O 0.46697(18) -0.1370(4) 0.5912(2) 0.0792(11) Uani 1 1 d . . .
H7 H 0.4453 -0.0925 0.6201 0.119 Uiso 1 1 calc R . .
O8 O 0.45900(19) -0.1816(4) 0.4795(2) 0.0877(12) Uani 1 1 d . . .
N1 N 0.19194(16) 0.7956(3) 0.23327(17) 0.0447(8) Uani 1 1 d . . .
N2 N 0.32853(17) 0.8041(3) 0.26418(16) 0.0440(8) Uani 1 1 d . . .
N3 N 0.23182(17) 0.7162(3) 0.38782(17) 0.0446(8) Uani 1 1 d . . .
N4 N 0.33105(17) 0.5309(3) 0.35707(17) 0.0456(8) Uani 1 1 d . . .
C1 C 0.1263(2) 0.7917(5) 0.2166(2) 0.0617(13) Uani 1 1 d . . .
H1 H 0.1039 0.7066 0.2174 0.074 Uiso 1 1 calc R . .
C2 C 0.0878(3) 0.9089(6) 0.1976(3) 0.0717(15) Uani 1 1 d . . .
H2A H 0.0415 0.9010 0.1846 0.086 Uiso 1 1 calc R . .
C3 C 0.1191(3) 1.0326(6) 0.1985(3) 0.0697(14) Uani 1 1 d . . .
H3 H 0.0940 1.1121 0.1877 0.084 Uiso 1 1 calc R . .
C4 C 0.1883(3) 1.0421(5) 0.2156(2) 0.0542(12) Uani 1 1 d . . .
C5 C 0.2232(2) 0.9200(4) 0.23183(19) 0.0424(10) Uani 1 1 d . . .
C6 C 0.2965(2) 0.9242(4) 0.24778(19) 0.0421(10) Uani 1 1 d . . .
C7 C 0.3324(3) 1.0514(5) 0.2442(2) 0.0567(12) Uani 1 1 d . . .
C8 C 0.2927(3) 1.1746(5) 0.2281(2) 0.0690(15) Uani 1 1 d . . .
H8A H 0.3154 1.2593 0.2265 0.083 Uiso 1 1 calc R . .
C9 C 0.2256(3) 1.1709(5) 0.2155(2) 0.0654(14) Uani 1 1 d . . .
H9 H 0.2019 1.2528 0.2064 0.078 Uiso 1 1 calc R . .
C10 C 0.4036(3) 1.0472(6) 0.2572(2) 0.0718(15) Uani 1 1 d . . .
H10 H 0.4292 1.1285 0.2558 0.086 Uiso 1 1 calc R . .
C11 C 0.4354(3) 0.9267(6) 0.2718(3) 0.0681(14) Uani 1 1 d . . .
H11 H 0.4831 0.9236 0.2790 0.082 Uiso 1 1 calc R . .
C12 C 0.3964(2) 0.8080(5) 0.2760(2) 0.0566(12) Uani 1 1 d . . .
H12 H 0.4188 0.7259 0.2877 0.068 Uiso 1 1 calc R . .
C13 C 0.1852(2) 0.8082(5) 0.4038(3) 0.0590(12) Uani 1 1 d . . .
H13 H 0.1583 0.8450 0.3676 0.071 Uiso 1 1 calc R . .
C14 C 0.1730(3) 0.8555(6) 0.4721(3) 0.0741(16) Uani 1 1 d . . .
H14 H 0.1395 0.9220 0.4809 0.089 Uiso 1 1 calc R . .
C15 C 0.2120(3) 0.8001(6) 0.5246(3) 0.0759(17) Uani 1 1 d . . .
H15 H 0.2046 0.8275 0.5705 0.091 Uiso 1 1 calc R . .
C16 C 0.2616(3) 0.7055(5) 0.5109(2) 0.0617(13) Uani 1 1 d . . .
C17 C 0.2705(2) 0.6649(5) 0.4408(2) 0.0471(11) Uani 1 1 d . . .
C18 C 0.3229(2) 0.5666(5) 0.4244(2) 0.0488(11) Uani 1 1 d . . .
C19 C 0.3658(3) 0.5146(6) 0.4784(3) 0.0670(14) Uani 1 1 d . . .
C20 C 0.3546(3) 0.5574(7) 0.5486(3) 0.0875(19) Uani 1 1 d . . .
H20 H 0.3823 0.5215 0.5843 0.105 Uiso 1 1 calc R . .
C21 C 0.3059(3) 0.6461(7) 0.5637(3) 0.0821(18) Uani 1 1 d . . .
H21 H 0.2999 0.6716 0.6100 0.098 Uiso 1 1 calc R . .
C22 C 0.4182(3) 0.4222(7) 0.4584(3) 0.0866(19) Uani 1 1 d . . .
H22 H 0.4471 0.3837 0.4924 0.104 Uiso 1 1 calc R . .
C23 C 0.4270(3) 0.3886(6) 0.3905(3) 0.0805(17) Uani 1 1 d . . .
H23 H 0.4623 0.3293 0.3769 0.097 Uiso 1 1 calc R . .
C24 C 0.3818(2) 0.4457(5) 0.3423(3) 0.0619(13) Uani 1 1 d . . .
H24 H 0.3876 0.4222 0.2956 0.074 Uiso 1 1 calc R . .
C25 C 0.14694(18) 0.3985(4) 0.38872(19) 0.0365(9) Uani 1 1 d . . .
C26 C 0.11624(19) 0.4748(4) 0.44198(19) 0.0382(9) Uani 1 1 d . . .
C27 C 0.1371(2) 0.4478(5) 0.5102(2) 0.0498(11) Uani 1 1 d . . .
H27 H 0.1169 0.4967 0.5464 0.060 Uiso 1 1 calc R . .
C28 C 0.1868(2) 0.3511(4) 0.5256(2) 0.0506(11) Uani 1 1 d . . .
H28 H 0.2001 0.3373 0.5720 0.061 Uiso 1 1 calc R . .
C29 C 0.21781(19) 0.2727(4) 0.47359(19) 0.0382(9) Uani 1 1 d . . .
C30 C 0.19598(19) 0.2989(4) 0.4056(2) 0.0411(10) Uani 1 1 d . . .
H30 H 0.2151 0.2473 0.3697 0.049 Uiso 1 1 calc R . .
C31 C 0.27186(19) 0.1689(4) 0.48984(19) 0.0386(9) Uani 1 1 d . . .
C32 C 0.28166(19) 0.1175(4) 0.55697(19) 0.0374(9) Uani 1 1 d . . .
H32 H 0.2513 0.1453 0.5915 0.045 Uiso 1 1 calc R . .
C33 C 0.33428(19) 0.0272(4) 0.57498(19) 0.0383(9) Uani 1 1 d . . .
C34 C 0.3784(2) -0.0189(4) 0.5225(2) 0.0461(10) Uani 1 1 d . . .
C35 C 0.3667(2) 0.0262(5) 0.4558(2) 0.0578(12) Uani 1 1 d . . .
H35 H 0.3945 -0.0070 0.4202 0.069 Uiso 1 1 calc R . .
C36 C 0.3149(2) 0.1194(5) 0.4394(2) 0.0555(12) Uani 1 1 d . . .
H36 H 0.3091 0.1490 0.3935 0.067 Uiso 1 1 calc R . .
C37 C 0.1299(2) 0.4136(4) 0.3119(2) 0.0385(9) Uani 1 1 d . . .
C38 C 0.0636(2) 0.5833(4) 0.4295(2) 0.0469(11) Uani 1 1 d . . .
C39 C 0.3384(2) -0.0126(4) 0.6514(2) 0.0431(10) Uani 1 1 d . . .
C40 C 0.4380(2) -0.1217(5) 0.5297(3) 0.0620(13) Uani 1 1 d . . .
O9 O 0.9846(2) 0.8496(5) 0.3363(2) 0.1219(17) Uani 1 1 d . . .
H9A H 0.9485 0.8768 0.3146 0.146 Uiso 1 1 d R . .
H9B H 1.0120 0.9182 0.3397 0.146 Uiso 1 1 d R . .
O10 O 0.9627(2) 0.8773(5) 0.4913(2) 0.1226(16) Uani 1 1 d . . .
H10A H 0.9439 0.8757 0.5312 0.147 Uiso 1 1 d R . .
H10B H 0.9307 0.8705 0.4606 0.147 Uiso 1 1 d R . .
O11 O 0.9512(4) 0.9032(6) 0.6342(3) 0.074(2) Uani 0.50 1 d P . .
H11A H 0.9571 0.8329 0.6604 0.089 Uiso 1 1 d R . .
H11B H 0.9084 0.9237 0.6346 0.089 Uiso 1 1 d R . .
O12 O 0.5408(3) 0.7277(6) 0.3696(3) 0.168(2) Uani 1 1 d . . .
H12A H 0.5367 0.7874 0.4019 0.202 Uiso 1 1 d R . .
H12B H 0.5020 0.6874 0.3644 0.202 Uiso 1 1 d R . .
O13 O 0.8773(6) 0.9628(12) 0.3764(5) 0.172(5) Uani 0.50 1 d P . .
H13A H 0.8851 1.0453 0.3897 0.206 Uiso 1 1 d R . .
H13B H 0.8435 0.9648 0.3476 0.206 Uiso 1 1 d R . .

loop_
_atom_site_aniso_label
_atom_site_aniso_U_11
_atom_site_aniso_U_22
_atom_site_aniso_U_33
_atom_site_aniso_U_23
_atom_site_aniso_U_13
_atom_site_aniso_U_12
Mn1 0.0406(4) 0.0335(4) 0.0353(3) 0.0002(3) -0.0067(2) 0.0015(3)
O1 0.0474(17) 0.0462(17) 0.0427(16) 0.0098(13) -0.0074(13) -0.0095(14)
O2 0.0523(18) 0.0565(19) 0.0494(18) -0.0016(14) -0.0163(14) -0.0125(15)
O3 0.070(2) 0.058(2) 0.071(2) -0.0037(17) -0.0245(17) 0.0221(17)
O4 0.073(2) 0.061(2) 0.073(2) -0.0062(18) 0.0140(18) 0.0177(18)
O5 0.060(2) 0.0529(19) 0.0378(16) 0.0110(14) 0.0030(14) 0.0067(15)
O6 0.056(2) 0.123(3) 0.055(2) 0.017(2) -0.0168(16) 0.011(2)
O7 0.059(2) 0.094(3) 0.084(3) 0.016(2) -0.007(2) 0.0329(19)
O8 0.088(3) 0.090(3) 0.086(3) -0.005(2) 0.025(2) 0.042(2)
N1 0.040(2) 0.046(2) 0.048(2) 0.0045(16) -0.0026(15) 0.0057(16)
N2 0.048(2) 0.040(2) 0.044(2) -0.0056(16) -0.0029(16) -0.0011(16)
N3 0.048(2) 0.042(2) 0.044(2) -0.0055(16) 0.0000(16) -0.0049(17)
N4 0.052(2) 0.040(2) 0.044(2) 0.0033(16) -0.0116(16) -0.0026(17)
C1 0.050(3) 0.064(3) 0.071(3) 0.014(3) -0.005(2) 0.006(2)
C2 0.051(3) 0.091(4) 0.072(4) 0.017(3) -0.002(2) 0.021(3)
C3 0.079(4) 0.063(4) 0.067(3) 0.015(3) 0.005(3) 0.027(3)
C4 0.074(3) 0.049(3) 0.039(2) 0.006(2) 0.007(2) 0.013(2)
C5 0.057(3) 0.037(2) 0.033(2) 0.0037(17) 0.0039(18) 0.009(2)
C6 0.062(3) 0.037(2) 0.028(2) -0.0018(17) 0.0062(18) -0.004(2)
C7 0.090(4) 0.046(3) 0.035(2) -0.002(2) 0.009(2) -0.020(3)
C8 0.127(5) 0.032(3) 0.048(3) 0.003(2) 0.006(3) -0.015(3)
C9 0.111(4) 0.043(3) 0.043(3) 0.004(2) 0.006(3) 0.016(3)
C10 0.087(4) 0.071(4) 0.057(3) -0.003(3) 0.006(3) -0.041(3)
C11 0.058(3) 0.077(4) 0.069(3) -0.006(3) 0.003(3) -0.024(3)
C12 0.048(3) 0.059(3) 0.063(3) -0.009(2) -0.003(2) -0.004(2)
C13 0.059(3) 0.056(3) 0.062(3) -0.011(2) 0.005(2) -0.007(2)
C14 0.071(4) 0.071(4) 0.081(4) -0.028(3) 0.026(3) -0.014(3)
C15 0.082(4) 0.093(4) 0.053(3) -0.022(3) 0.018(3) -0.037(4)
C16 0.071(3) 0.067(3) 0.047(3) -0.008(2) 0.004(2) -0.027(3)
C17 0.050(3) 0.054(3) 0.038(2) -0.002(2) -0.004(2) -0.021(2)
C18 0.049(3) 0.052(3) 0.045(3) 0.010(2) -0.014(2) -0.017(2)
C19 0.069(3) 0.072(4) 0.059(3) 0.022(3) -0.023(3) -0.016(3)
C20 0.103(5) 0.115(5) 0.044(3) 0.020(3) -0.025(3) -0.024(4)
C21 0.101(5) 0.112(5) 0.033(3) 0.002(3) -0.005(3) -0.044(4)
C22 0.081(4) 0.087(4) 0.091(5) 0.038(4) -0.043(3) -0.002(3)
C23 0.080(4) 0.069(4) 0.092(4) 0.014(3) -0.028(3) 0.017(3)
C24 0.064(3) 0.052(3) 0.069(3) 0.003(2) -0.016(2) 0.012(3)
C25 0.033(2) 0.037(2) 0.039(2) 0.0049(17) -0.0030(17) -0.0057(17)
C26 0.037(2) 0.038(2) 0.040(2) 0.0005(18) -0.0005(17) -0.0042(18)
C27 0.058(3) 0.051(3) 0.040(2) -0.004(2) 0.004(2) 0.012(2)
C28 0.067(3) 0.057(3) 0.028(2) 0.0037(19) -0.003(2) 0.012(2)
C29 0.040(2) 0.041(2) 0.034(2) 0.0035(17) -0.0026(17) -0.0011(18)
C30 0.043(2) 0.045(3) 0.036(2) -0.0030(18) 0.0031(17) -0.0013(19)
C31 0.043(2) 0.039(2) 0.034(2) 0.0040(17) 0.0008(17) -0.0008(18)
C32 0.039(2) 0.038(2) 0.034(2) -0.0017(18) 0.0006(16) 0.0009(18)
C33 0.040(2) 0.036(2) 0.039(2) 0.0000(18) 0.0001(17) -0.0013(18)
C34 0.040(2) 0.048(3) 0.050(3) 0.004(2) 0.0041(19) 0.0018(19)
C35 0.058(3) 0.068(3) 0.048(3) 0.005(2) 0.020(2) 0.019(2)
C36 0.063(3) 0.067(3) 0.037(2) 0.011(2) 0.007(2) 0.015(2)
C37 0.037(2) 0.039(2) 0.040(2) 0.0003(18) -0.0057(18) 0.0052(18)
C38 0.045(3) 0.043(3) 0.053(3) 0.004(2) -0.006(2) -0.005(2)
C39 0.049(3) 0.037(2) 0.043(2) 0.0031(18) -0.004(2) 0.0043(19)
C40 0.051(3) 0.060(3) 0.076(4) 0.012(3) 0.013(3) 0.011(2)
O9 0.151(4) 0.104(4) 0.109(4) 0.004(3) -0.055(3) -0.001(3)
O10 0.126(4) 0.130(4) 0.112(4) 0.018(3) 0.001(3) -0.001(3)
O11 0.135(6) 0.046(4) 0.042(4) 0.014(3) -0.005(4) -0.058(4)
O12 0.200(6) 0.163(6) 0.141(5) -0.029(4) 0.023(4) 0.017(5)
O13 0.229(13) 0.166(11) 0.119(9) -0.016(8) -0.084(8) 0.029(10)

loop_
_atom_type_symbol
_atom_type_description
_atom_type_scat_dispersion_real
_atom_type_scat_dispersion_imag
_atom_type_scat_source
Mn Mn 0.3368 0.7283 'International Tables Vol C Tables 4.2.6.8 and 6.1.1.4'
C C 0.0033 0.0016 'International Tables Vol C Tables 4.2.6.8 and 6.1.1.4'
H H 0.0000 0.0000 'International Tables Vol C Tables 4.2.6.8 and 6.1.1.4'
N N 0.0061 0.0033 'International Tables Vol C Tables 4.2.6.8 and 6.1.1.4'
O O 0.0106 0.0060 'International Tables Vol C Tables 4.2.6.8 and 6.1.1.4'

loop_
_geom_angle_atom_site_label_1
_geom_angle_atom_site_label_2
_geom_angle_atom_site_label_3
_geom_angle
_geom_angle_site_symmetry_1
_geom_angle_site_symmetry_3
O1 Mn1 O5 85.89(11) . 4_565
O1 Mn1 N1 90.52(11) . .
O5 Mn1 N1 97.36(12) 4_565 .
O1 Mn1 N4 108.41(11) . .
O5 Mn1 N4 102.51(12) 4_565 .
N1 Mn1 N4 153.29(12) . .
O1 Mn1 N2 162.87(11) . .
O5 Mn1 N2 92.86(11) 4_565 .
N1 Mn1 N2 72.67(12) . .
N4 Mn1 N2 88.56(12) . .
O1 Mn1 N3 96.36(11) . .
O5 Mn1 N3 174.93(12) 4_565 .
N1 Mn1 N3 87.18(12) . .
N4 Mn1 N3 72.47(12) . .
N2 Mn1 N3 86.33(11) . .
C37 O1 Mn1 143.6(3) . .
C38 O3 H3A 122.3 . .
C39 O5 Mn1 133.9(3) . 4_566
C40 O7 H7 109.5 . .
C1 N1 C5 117.2(4) . .
C1 N1 Mn1 126.0(3) . .
C5 N1 Mn1 116.2(3) . .
C12 N2 C6 117.7(4) . .
C12 N2 Mn1 128.1(3) . .
C6 N2 Mn1 113.9(3) . .
C13 N3 C17 116.9(4) . .
C13 N3 Mn1 128.3(3) . .
C17 N3 Mn1 114.7(3) . .
C24 N4 C18 117.7(4) . .
C24 N4 Mn1 126.0(3) . .
C18 N4 Mn1 116.2(3) . .
N1 C1 C2 123.4(5) . .
N1 C1 H1 118.3 . .
C2 C1 H1 118.3 . .
C3 C2 C1 118.8(5) . .
C3 C2 H2A 120.6 . .
C1 C2 H2A 120.6 . .
C2 C3 C4 119.9(5) . .
C2 C3 H3 120.0 . .
C4 C3 H3 120.0 . .
C3 C4 C5 117.6(5) . .
C3 C4 C9 122.9(5) . .
C5 C4 C9 119.5(4) . .
N1 C5 C4 123.0(4) . .
N1 C5 C6 117.4(3) . .
C4 C5 C6 119.6(4) . .
N2 C6 C7 122.3(4) . .
N2 C6 C5 118.1(4) . .
C7 C6 C5 119.6(4) . .
C10 C7 C6 116.7(5) . .
C10 C7 C8 125.5(5) . .
C6 C7 C8 117.8(5) . .
C9 C8 C7 122.3(5) . .
C9 C8 H8A 118.8 . .
C7 C8 H8A 118.8 . .
C8 C9 C4 121.0(5) . .
C8 C9 H9 119.5 . .
C4 C9 H9 119.5 . .
C11 C10 C7 120.7(5) . .
C11 C10 H10 119.7 . .
C7 C10 H10 119.7 . .
C10 C11 C12 119.0(5) . .
C10 C11 H11 120.5 . .
C12 C11 H11 120.5 . .
N2 C12 C11 123.7(5) . .
N2 C12 H12 118.2 . .
C11 C12 H12 118.2 . .
N3 C13 C14 124.3(5) . .
N3 C13 H13 117.8 . .
C14 C13 H13 117.8 . .
C15 C14 C13 117.4(5) . .
C15 C14 H14 121.3 . .
C13 C14 H14 121.3 . .
C16 C15 C14 120.7(5) . .
C16 C15 H15 119.7 . .
C14 C15 H15 119.7 . .
C15 C16 C17 117.9(5) . .
C15 C16 C21 123.5(5) . .
C17 C16 C21 118.6(5) . .
N3 C17 C16 122.7(4) . .
N3 C17 C18 117.9(4) . .
C16 C17 C18 119.4(4) . .
N4 C18 C19 122.4(5) . .
N4 C18 C17 118.4(4) . .
C19 C18 C17 119.2(4) . .
C22 C19 C18 116.5(5) . .
C22 C19 C20 124.0(5) . .
C18 C19 C20 119.5(6) . .
C21 C20 C19 121.2(5) . .
C21 C20 H20 119.4 . .
C19 C20 H20 119.4 . .
C20 C21 C16 122.1(5) . .
C20 C21 H21 119.0 . .
C16 C21 H21 119.0 . .
C23 C22 C19 120.9(5) . .
C23 C22 H22 119.5 . .
C19 C22 H22 119.5 . .
C22 C23 C24 117.3(6) . .
C22 C23 H23 121.3 . .
C24 C23 H23 121.3 . .
N4 C24 C23 125.1(5) . .
N4 C24 H24 117.5 . .
C23 C24 H24 117.5 . .
C30 C25 C26 119.5(3) . .
C30 C25 C37 115.7(3) . .
C26 C25 C37 124.8(3) . .
C27 C26 C25 117.8(4) . .
C27 C26 C38 118.5(4) . .
C25 C26 C38 123.7(4) . .
C28 C27 C26 121.7(4) . .
C28 C27 H27 119.1 . .
C26 C27 H27 119.1 . .
C27 C28 C29 121.7(4) . .
C27 C28 H28 119.2 . .
C29 C28 H28 119.2 . .
C30 C29 C28 116.3(4) . .
C30 C29 C31 121.8(3) . .
C28 C29 C31 121.9(3) . .
C29 C30 C25 123.0(4) . .
C29 C30 H30 118.5 . .
C25 C30 H30 118.5 . .
C36 C31 C32 116.8(4) . .
C36 C31 C29 121.6(3) . .
C32 C31 C29 121.6(3) . .
C33 C32 C31 123.2(4) . .
C33 C32 H32 118.4 . .
C31 C32 H32 118.4 . .
C32 C33 C34 118.4(4) . .
C32 C33 C39 115.5(3) . .
C34 C33 C39 126.1(4) . .
C35 C34 C33 118.4(4) . .
C35 C34 C40 114.1(4) . .
C33 C34 C40 127.5(4) . .
C34 C35 C36 122.1(4) . .
C34 C35 H35 119.0 . .
C36 C35 H35 119.0 . .
C31 C36 C35 121.0(4) . .
C31 C36 H36 119.5 . .
C35 C36 H36 119.5 . .
O2 C37 O1 124.8(4) . .
O2 C37 C25 116.7(4) . .
O1 C37 C25 118.3(3) . .
O4 C38 O3 124.3(4) . .
O4 C38 C26 118.4(4) . .
O3 C38 C26 117.3(4) . .
O5 C39 O6 123.6(4) . .
O5 C39 C33 117.4(3) . .
O6 C39 C33 118.9(4) . .
O8 C40 O7 121.6(5) . .
O8 C40 C34 120.4(5) . .
O7 C40 C34 118.0(4) . .
H9A O9 H9B 107.7 . .
H10A O10 H10B 107.7 . .
H11A O11 H11B 107.7 . .
H12A O12 H12B 107.7 . .
H13A O13 H13B 107.7 . .

loop_
_geom_bond_atom_site_label_1
_geom_bond_atom_site_label_2
_geom_bond_distance
_geom_bond_site_symmetry_2
Mn1 O1 2.097(3) .
Mn1 O5 2.162(3) 4_565
Mn1 N1 2.250(3) .
Mn1 N4 2.254(3) .
Mn1 N2 2.305(3) .
Mn1 N3 2.305(3) .
O1 C37 1.252(4) .
O2 C37 1.244(4) .
O3 C38 1.268(5) .
O3 H3A 0.9843 .
O4 C38 1.247(5) .
O5 C39 1.240(5) .
O5 Mn1 2.162(3) 4_566
O6 C39 1.239(5) .
O7 C40 1.304(6) .
O7 H7 0.8200 .
O8 C40 1.198(6) .
N1 C1 1.304(5) .
N1 C5 1.347(5) .
N2 C12 1.329(5) .
N2 C6 1.350(5) .
N3 C13 1.305(5) .
N3 C17 1.346(5) .
N4 C24 1.314(5) .
N4 C18 1.345(5) .
C1 C2 1.400(7) .
C1 H1 0.9300 .
C2 C3 1.339(7) .
C2 H2A 0.9300 .
C3 C4 1.377(6) .
C3 H3 0.9300 .
C4 C5 1.392(6) .
C4 C9 1.438(7) .
C5 C6 1.445(6) .
C6 C7 1.415(6) .
C7 C10 1.395(7) .
C7 C8 1.447(7) .
C8 C9 1.316(7) .
C8 H8A 0.9300 .
C9 H9 0.9300 .
C10 C11 1.345(7) .
C10 H10 0.9300 .
C11 C12 1.376(6) .
C11 H11 0.9300 .
C12 H12 0.9300 .
C13 C14 1.407(6) .
C13 H13 0.9300 .
C14 C15 1.359(8) .
C14 H14 0.9300 .
C15 C16 1.354(7) .
C15 H15 0.9300 .
C16 C17 1.410(6) .
C16 C21 1.434(7) .
C17 C18 1.427(6) .
C18 C19 1.408(6) .
C19 C22 1.407(8) .
C19 C20 1.425(7) .
C20 C21 1.308(8) .
C20 H20 0.9300 .
C21 H21 0.9300 .
C22 C23 1.353(8) .
C22 H22 0.9300 .
C23 C24 1.378(6) .
C23 H23 0.9300 .
C24 H24 0.9300 .
C25 C30 1.386(5) .
C25 C26 1.397(5) .
C25 C37 1.510(5) .
C26 C27 1.385(5) .
C26 C38 1.478(6) .
C27 C28 1.369(6) .
C27 H27 0.9300 .
C28 C29 1.393(5) .
C28 H28 0.9300 .
C29 C30 1.385(5) .
C29 C31 1.478(5) .
C30 H30 0.9300 .
C31 C36 1.370(5) .
C31 C32 1.388(5) .
C32 C33 1.381(5) .
C32 H32 0.9300 .
C33 C34 1.400(5) .
C33 C39 1.512(5) .
C34 C35 1.364(6) .
C34 C40 1.526(6) .
C35 C36 1.380(6) .
C35 H35 0.9300 .
C36 H36 0.9300 .
O9 H9A 0.8500 .
O9 H9B 0.8500 .
O10 H10A 0.8501 .
O10 H10B 0.8501 .
O11 H11A 0.8501 .
O11 H11B 0.8500 .
O12 H12A 0.8500 .
O12 H12B 0.8500 .
O13 H13A 0.8499 .
O13 H13B 0.8501 .

loop_
_geom_hbond_atom_site_label_D
_geom_hbond_atom_site_label_H
_geom_hbond_atom_site_label_A
_geom_hbond_distance_DH
_geom_hbond_distance_HA
_geom_hbond_distance_DA
_geom_hbond_angle_DHA
_geom_hbond_site_symmetry_A
O3 H3A O9 0.98 1.69 2.664(5) 170.0 1_455
O7 H7 O6 0.82 1.63 2.439(5) 171.2 .
O9 H9A O13 0.85 2.01 2.477(12) 113.9 .
O9 H9A O2 0.85 2.08 2.699(5) 129.3 2_655
O9 H9B O11 0.85 1.93 2.747(7) 160.7 3_776
O10 H10A O11 0.85 1.99 2.758(7) 149.4 .
O10 H10B O13 0.85 2.10 2.852(10) 147.5 .
O11 H11A O2 0.85 2.09 2.854(6) 150.1 3_666
O12 H12A O8 0.85 2.15 2.791(6) 132.2 1_565
O13 H13B O1 0.85 2.39 3.042(9) 134.4 2_655
O13 H13B O5 0.85 2.57 3.341(10) 150.9 3_666
